data_4003342
loop_
_publ_author_name
'Fang, Wei-Hui'
'Wang, Jian-Fang'
'Zhang, Lei'
'Zhang, Jian'

_publ_section_title
;
 Titanium--Oxo Cluster Based Precise Assembly for Multidimensional
 Materials
;
_journal_issue 7
_journal_name_full 'Chemistry of Materials'
_journal_page_first 2681
_journal_paper_doi 10.1021/acs.chemmater.7b00324
_journal_volume 29
_journal_year 2017
_chemical_formula_sum 'C54 H88 Br Cu N2 O24 P2 Ti6'
_chemical_formula_weight 1642.05
_space_group_IT_number 2
_space_group_name_Hall '-P 1'
_space_group_name_H-M_alt 'P -1'
_symmetry_cell_setting triclinic
_symmetry_space_group_name_H-M 'P -1'
_atom_sites_solution_hydrogens geom
_atom_sites_solution_primary direct
_atom_sites_solution_secondary difmap
_audit_creation_method SHELXL-97
_cell_angle_alpha 72.442(3)
_cell_angle_beta 80.290(3)
_cell_angle_gamma 79.364(3)
_cell_formula_units_Z 2
_cell_length_a 14.8020(4)
_cell_length_b 14.9813(5)
_cell_length_c 20.8176(7)
_cell_measurement_reflns_used 11079
_cell_measurement_temperature 293(2)
_cell_measurement_theta_max 70.7880
_cell_measurement_theta_min 3.9620
_cell_volume 4294.1(2)
_computing_structure_refinement 'SHELXL-97 (Sheldrick, 1997)'
_computing_structure_solution 'SHELXS-97 (Sheldrick, 1990)'
_diffrn_ambient_temperature 293(2)
_diffrn_measured_fraction_theta_full 0.965
_diffrn_measured_fraction_theta_max 0.965
_diffrn_measurement_device_type 'SuperNova, Dual, Cu at zero, Atlas'
_diffrn_measurement_method '\w scans'
_diffrn_radiation_monochromator graphite
_diffrn_radiation_source 'fine-focus sealed tube'
_diffrn_radiation_type CuK\a
_diffrn_radiation_wavelength 1.54178
_diffrn_reflns_av_R_equivalents 0.0392
_diffrn_reflns_av_sigmaI/netI 0.0475
_diffrn_reflns_limit_h_max 18
_diffrn_reflns_limit_h_min -18
_diffrn_reflns_limit_k_max 18
_diffrn_reflns_limit_k_min -16
_diffrn_reflns_limit_l_max 20
_diffrn_reflns_limit_l_min -25
_diffrn_reflns_number 29960
_diffrn_reflns_theta_full 71.17
_diffrn_reflns_theta_max 71.17
_diffrn_reflns_theta_min 3.57
_diffrn_standards_decay_% none
_diffrn_standards_interval_count none
_diffrn_standards_interval_time none
_diffrn_standards_number none
_exptl_absorpt_coefficient_mu 6.194
_exptl_absorpt_correction_T_max 1.00000
_exptl_absorpt_correction_T_min 0.57694
_exptl_absorpt_correction_type multi-scan
_exptl_absorpt_process_details
;
CrysAlisPro, Agilent Technologies,
Version 1.171.37.35 (release 13-08-2014 CrysAlis171 .NET)
(compiled Aug 13 2014,18:06:01)
Empirical absorption correction using spherical harmonics,
 implemented in SCALE3 ABSPACK scaling algorithm.
;
_exptl_crystal_colour red
_exptl_crystal_density_diffrn 1.270
_exptl_crystal_density_method 'not measured'
_exptl_crystal_description block
_exptl_crystal_F_000 1688
_exptl_crystal_size_max 0.15
_exptl_crystal_size_mid 0.11
_exptl_crystal_size_min 0.05
_platon_squeeze_details ' ?'
_refine_diff_density_max 0.559
_refine_diff_density_min -0.632
_refine_diff_density_rms 0.078
_refine_ls_extinction_method none
_refine_ls_goodness_of_fit_ref 1.054
_refine_ls_hydrogen_treatment mixed
_refine_ls_matrix_type full
_refine_ls_number_parameters 769
_refine_ls_number_reflns 16070
_refine_ls_number_restraints 3
_refine_ls_restrained_S_all 1.056
_refine_ls_R_factor_all 0.0824
_refine_ls_R_factor_gt 0.0595
_refine_ls_shift/su_max 0.000
_refine_ls_shift/su_mean 0.000
_refine_ls_structure_factor_coef Fsqd
_refine_ls_weighting_details 'calc w=1/[\s^2^(Fo^2^)+(0.1089P)^2^+0.4595P] where P=(Fo^2^+2Fc^2^)/3'
_refine_ls_weighting_scheme calc
_refine_ls_wR_factor_gt 0.1650
_refine_ls_wR_factor_ref 0.1835
_reflns_number_gt 11382
_reflns_number_total 16070
_reflns_threshold_expression >2sigma(I)
_cod_data_source_file cm7b00324_si_002.cif
_cod_data_source_block PTC-29
_cod_original_sg_symbol_H-M P-1
_cod_database_code 4003342

loop_
_symmetry_equiv_pos_as_xyz
'x, y, z'
'-x, -y, -z'

loop_
_atom_site_label
_atom_site_type_symbol
_atom_site_fract_x
_atom_site_fract_y
_atom_site_fract_z
_atom_site_U_iso_or_equiv
_atom_site_adp_type
_atom_site_occupancy
_atom_site_symmetry_multiplicity
_atom_site_calc_flag
_atom_site_refinement_flags
_atom_site_disorder_assembly
_atom_site_disorder_group
Ti1 Ti 0.03099(5) 0.16108(5) -0.09031(4) 0.05005(17) Uani 1 1 d . . .
Ti2 Ti 0.11296(4) -0.00159(5) 0.07068(4) 0.04680(17) Uani 1 1 d . . .
Ti3 Ti 0.20390(4) 0.00348(5) -0.07511(4) 0.05053(17) Uani 1 1 d . . .
Ti4 Ti 0.31579(6) 0.59132(7) 0.43360(4) 0.0683(2) Uani 1 1 d . . .
Ti5 Ti 0.39711(7) 0.37771(7) 0.49201(4) 0.0688(2) Uani 1 1 d . . .
Ti6 Ti 0.52419(6) 0.57292(6) 0.38120(3) 0.0627(2) Uani 1 1 d . . .
Cu Cu 0.43547(5) 0.44668(5) 0.03911(3) 0.06620(19) Uani 1 1 d . . .
Br Br 0.60250(3) 0.38215(4) 0.02508(3) 0.07326(16) Uani 1 1 d . . .
P1 P -0.06953(6) 0.15554(7) 0.06204(5) 0.0502(2) Uani 1 1 d . . .
P2 P 0.61805(9) 0.35680(9) 0.44000(6) 0.0678(3) Uani 1 1 d . . .
C1 C -0.18808(19) 0.2932(3) 0.1109(3) 0.0928(18) Uani 1 1 d G . .
C2 C -0.2072(3) 0.3742(3) 0.1332(3) 0.125(3) Uani 1 1 d G . .
C3 C -0.1351(4) 0.4187(3) 0.1380(4) 0.130(3) Uani 1 1 d G . .
C4 C -0.0440(3) 0.3823(4) 0.1206(4) 0.202(7) Uani 1 1 d G . .
C5 C -0.0249(2) 0.3014(4) 0.0984(4) 0.169(5) Uani 1 1 d G . .
C6 C -0.0969(2) 0.2568(2) 0.0935(2) 0.0611(10) Uani 1 1 d G . .
C7 C 0.0219(10) 0.4194(6) -0.2334(5) 0.189(5) Uani 1 1 d . . .
H7A H 0.0767 0.3857 -0.2519 0.284 Uiso 1 1 calc R . .
H7B H 0.0317 0.4831 -0.2393 0.284 Uiso 1 1 calc R . .
H7C H -0.0293 0.4202 -0.2564 0.284 Uiso 1 1 calc R . .
C8 C 0.0018(5) 0.3725(4) -0.1609(4) 0.0948(19) Uani 1 1 d . . .
H8A H 0.0518 0.3804 -0.1385 0.114 Uiso 1 1 calc R . .
C9 C -0.0843(8) 0.4103(5) -0.1275(7) 0.183(6) Uani 1 1 d . . .
H9A H -0.0896 0.3776 -0.0799 0.274 Uiso 1 1 calc R . .
H9B H -0.1354 0.4017 -0.1469 0.274 Uiso 1 1 calc R . .
H9C H -0.0848 0.4765 -0.1335 0.274 Uiso 1 1 calc R . .
C10 C 0.1174(10) 0.0614(10) -0.2436(5) 0.223(8) Uani 1 1 d . . .
H10A H 0.1300 0.0788 -0.2922 0.334 Uiso 1 1 calc R . .
H10B H 0.0517 0.0651 -0.2307 0.334 Uiso 1 1 calc R . .
H10C H 0.1464 -0.0021 -0.2253 0.334 Uiso 1 1 calc R . .
C11 C 0.1509(7) 0.1208(6) -0.2194(3) 0.120(3) Uani 1 1 d . . .
C12 C 0.2119(9) 0.1868(7) -0.2496(5) 0.181(5) Uani 1 1 d . . .
H12A H 0.2200 0.1973 -0.2979 0.271 Uiso 1 1 calc R . .
H12B H 0.2707 0.1632 -0.2325 0.271 Uiso 1 1 calc R . .
H12C H 0.1871 0.2453 -0.2390 0.271 Uiso 1 1 calc R . .
C13 C 0.4225(9) -0.1161(9) -0.1754(8) 0.238(8) Uani 1 1 d . . .
H13A H 0.4861 -0.1219 -0.1951 0.356 Uiso 1 1 calc R . .
H13B H 0.3831 -0.1065 -0.2098 0.356 Uiso 1 1 calc R . .
H13C H 0.4119 -0.1728 -0.1401 0.356 Uiso 1 1 calc R . .
C14 C 0.4039(5) -0.0428(9) -0.1496(7) 0.188(6) Uani 1 1 d . . .
C15 C 0.4572(8) 0.0252(12) -0.1574(10) 0.296(11) Uani 1 1 d . . .
H15A H 0.5180 0.0073 -0.1783 0.444 Uiso 1 1 calc R . .
H15B H 0.4615 0.0323 -0.1137 0.444 Uiso 1 1 calc R . .
H15C H 0.4297 0.0840 -0.1855 0.444 Uiso 1 1 calc R . .
C16 C 0.2651(4) -0.2128(4) 0.1008(4) 0.0966(19) Uani 1 1 d . . .
H16A H 0.2182 -0.2386 0.0881 0.145 Uiso 1 1 calc R . .
H16B H 0.2393 -0.1862 0.1376 0.145 Uiso 1 1 calc R . .
H16C H 0.3153 -0.2621 0.1148 0.145 Uiso 1 1 calc R . .
C17 C 0.3001(3) -0.1378(3) 0.0417(3) 0.0717(13) Uani 1 1 d . . .
H17A H 0.3255 -0.1660 0.0046 0.086 Uiso 1 1 calc R . .
C18 C 0.3749(3) -0.0916(5) 0.0559(4) 0.0938(18) Uani 1 1 d . . .
H18A H 0.3945 -0.0447 0.0155 0.141 Uiso 1 1 calc R . .
H18B H 0.4267 -0.1388 0.0696 0.141 Uiso 1 1 calc R . .
H18C H 0.3507 -0.0622 0.0915 0.141 Uiso 1 1 calc R . .
C19 C 0.1414(9) 0.0154(10) 0.2392(5) 0.193(6) Uani 1 1 d . . .
H19A H 0.1416 0.0492 0.2716 0.289 Uiso 1 1 calc R . .
H19B H 0.1752 -0.0470 0.2538 0.289 Uiso 1 1 calc R . .
H19C H 0.0787 0.0107 0.2356 0.289 Uiso 1 1 calc R . .
C20 C 0.1831(6) 0.0635(6) 0.1760(4) 0.118(3) Uani 1 1 d . . .
C21 C 0.2591(9) 0.1081(10) 0.1695(6) 0.220(7) Uani 1 1 d . . .
H21A H 0.2788 0.1350 0.1223 0.330 Uiso 1 1 calc R . .
H21B H 0.3085 0.0629 0.1899 0.330 Uiso 1 1 calc R . .
H21C H 0.2429 0.1573 0.1919 0.330 Uiso 1 1 calc R . .
C22 C 0.2149(3) 0.1952(3) -0.0555(2) 0.0502(8) Uani 1 1 d . . .
C23 C 0.2771(3) 0.3944(3) -0.0037(3) 0.0646(11) Uani 1 1 d . . .
H23A H 0.2484 0.4526 0.0021 0.077 Uiso 1 1 calc R . .
C24 C 0.2260(3) 0.3415(3) -0.0245(2) 0.0601(10) Uani 1 1 d . . .
H24A H 0.1649 0.3642 -0.0325 0.072 Uiso 1 1 calc R . .
C25 C 0.2673(3) 0.2550(3) -0.0328(2) 0.0504(8) Uani 1 1 d . . .
C26 C 0.3585(3) 0.2246(3) -0.0200(3) 0.0615(10) Uani 1 1 d . . .
H26A H 0.3884 0.1664 -0.0251 0.074 Uiso 1 1 calc R . .
C27 C 0.4044(3) 0.2817(3) 0.0005(3) 0.0635(11) Uani 1 1 d . . .
H27A H 0.4654 0.2604 0.0094 0.076 Uiso 1 1 calc R . .
C28 C 0.6729(11) 0.2823(10) 0.3312(7) 0.155(9) Uiso 0.446(9) 1 d PG A 1
H28A H 0.6412 0.3379 0.3058 0.186 Uiso 0.446(9) 1 calc PR A 1
C29 C 0.7205(13) 0.2148(14) 0.2997(7) 0.175(10) Uiso 0.446(9) 1 d PG A 1
H29A H 0.7208 0.2251 0.2533 0.210 Uiso 0.446(9) 1 calc PR A 1
C30 C 0.7678(12) 0.1317(12) 0.3376(10) 0.165(10) Uiso 0.446(9) 1 d PG A 1
H30A H 0.7997 0.0865 0.3165 0.197 Uiso 0.446(9) 1 calc PR A 1
C31 C 0.7674(12) 0.1162(10) 0.4069(10) 0.206(13) Uiso 0.446(9) 1 d PG A 1
H31A H 0.7991 0.0607 0.4322 0.247 Uiso 0.446(9) 1 calc PR A 1
C32 C 0.7198(12) 0.1838(13) 0.4384(6) 0.156(9) Uiso 0.446(9) 1 d PG A 1
H32A H 0.7195 0.1734 0.4847 0.187 Uiso 0.446(9) 1 calc PR A 1
C33 C 0.6725(10) 0.2669(11) 0.4005(8) 0.084(7) Uiso 0.446(9) 1 d PG A 1
C28' C 0.6384(8) 0.2116(11) 0.3837(7) 0.177(8) Uiso 0.554(9) 1 d PG A 2
H28B H 0.5786 0.2035 0.4044 0.213 Uiso 0.554(9) 1 calc PR A 2
C29' C 0.6851(13) 0.1536(10) 0.3440(9) 0.218(12) Uiso 0.554(9) 1 d PG A 2
H29B H 0.6565 0.1067 0.3382 0.261 Uiso 0.554(9) 1 calc PR A 2
C30' C 0.7746(12) 0.1656(12) 0.3131(8) 0.181(9) Uiso 0.554(9) 1 d PG A 2
H30B H 0.8058 0.1268 0.2865 0.217 Uiso 0.554(9) 1 calc PR A 2
C31' C 0.8174(8) 0.2356(13) 0.3217(8) 0.211(11) Uiso 0.554(9) 1 d PG A 2
H31B H 0.8772 0.2436 0.3010 0.254 Uiso 0.554(9) 1 calc PR A 2
C32' C 0.7707(10) 0.2936(10) 0.3614(8) 0.174(8) Uiso 0.554(9) 1 d PG A 2
H32B H 0.7994 0.3404 0.3672 0.209 Uiso 0.554(9) 1 calc PR A 2
C33' C 0.6813(9) 0.2816(9) 0.3924(6) 0.081(5) Uiso 0.554(9) 1 d PG A 2
C34 C 0.1156(13) 0.6941(14) 0.3237(10) 0.326(14) Uani 1 1 d . . .
H34A H 0.0564 0.7264 0.3104 0.489 Uiso 1 1 calc R . .
H34B H 0.1175 0.6273 0.3314 0.489 Uiso 1 1 calc R . .
H34C H 0.1636 0.7164 0.2884 0.489 Uiso 1 1 calc R . .
C35 C 0.1292(9) 0.7122(13) 0.3846(8) 0.240(8) Uani 1 1 d . . .
C36 C 0.0744(11) 0.7609(14) 0.4188(11) 0.320(13) Uani 1 1 d . . .
H36A H 0.0969 0.7511 0.4614 0.479 Uiso 1 1 calc R . .
H36B H 0.0140 0.7421 0.4268 0.479 Uiso 1 1 calc R . .
H36C H 0.0708 0.8267 0.3941 0.479 Uiso 1 1 calc R . .
C37 C 0.1347(6) 0.4261(9) 0.4827(6) 0.175(5) Uani 1 1 d . . .
H37A H 0.0768 0.4080 0.5071 0.263 Uiso 1 1 calc R . .
H37B H 0.1689 0.3755 0.4655 0.263 Uiso 1 1 calc R . .
H37C H 0.1232 0.4816 0.4456 0.263 Uiso 1 1 calc R . .
C38 C 0.1886(6) 0.4465(9) 0.5287(5) 0.149(4) Uani 1 1 d U . .
C39 C 0.1656(10) 0.4746(16) 0.5832(7) 0.314(13) Uani 1 1 d U . .
H39A H 0.2206 0.4779 0.6007 0.470 Uiso 1 1 calc R . .
H39B H 0.1302 0.4306 0.6167 0.470 Uiso 1 1 calc R . .
H39C H 0.1291 0.5360 0.5725 0.470 Uiso 1 1 calc R . .
C40 C 0.412(2) 0.144(2) 0.4674(15) 0.436(19) Uiso 1 1 d . . .
H40A H 0.3989 0.0875 0.4603 0.654 Uiso 1 1 d R . .
H40B H 0.4729 0.1341 0.4800 0.654 Uiso 1 1 d RD . .
H40C H 0.4069 0.1949 0.4263 0.654 Uiso 1 1 d R . .
C41 C 0.379(3) 0.141(2) 0.5610(11) 0.55(3) Uani 1 1 d . . .
H41A H 0.4163 0.1092 0.5984 0.664 Uiso 1 1 d RD . .
C42 C 0.2485(14) 0.1521(13) 0.5541(11) 0.304(11) Uani 1 1 d . . .
H42A H 0.2405 0.0938 0.5470 0.456 Uiso 1 1 d R . .
H42B H 0.1992 0.2006 0.5371 0.456 Uiso 1 1 d R . .
H42C H 0.2475 0.1438 0.6018 0.456 Uiso 1 1 d R . .
C43 C 0.3718(7) 0.7734(7) 0.2660(4) 0.146(4) Uani 1 1 d . . .
H43A H 0.3637 0.8385 0.2398 0.220 Uiso 1 1 calc R . .
H43B H 0.3153 0.7477 0.2714 0.220 Uiso 1 1 calc R . .
H43C H 0.4206 0.7384 0.2429 0.220 Uiso 1 1 calc R . .
C44 C 0.3966(7) 0.7665(5) 0.3343(3) 0.117(3) Uani 1 1 d D . .
C45 C 0.421(2) 0.8240(8) 0.3598(9) 0.47(2) Uani 1 1 d D . .
H45A H 0.4306 0.7932 0.4064 0.703 Uiso 1 1 calc R . .
H45B H 0.3742 0.8779 0.3575 0.703 Uiso 1 1 calc R . .
H45C H 0.4782 0.8444 0.3349 0.703 Uiso 1 1 calc R . .
C46 C 0.5699(8) 0.5870(10) 0.1813(4) 0.204(7) Uani 1 1 d . . .
H46A H 0.6181 0.5737 0.1469 0.306 Uiso 1 1 calc R . .
H46B H 0.5363 0.6488 0.1643 0.306 Uiso 1 1 calc R . .
H46C H 0.5285 0.5406 0.1932 0.306 Uiso 1 1 calc R . .
C47 C 0.6071(6) 0.5839(9) 0.2356(3) 0.151(4) Uani 1 1 d . . .
C48 C 0.6952(8) 0.6063(11) 0.2295(6) 0.201(6) Uani 1 1 d . . .
H48A H 0.7313 0.5917 0.1901 0.301 Uiso 1 1 calc R . .
H48B H 0.7240 0.5703 0.2692 0.301 Uiso 1 1 calc R . .
H48C H 0.6915 0.6726 0.2249 0.301 Uiso 1 1 calc R . .
C49 C 0.3428(4) 0.5143(4) 0.1563(2) 0.0751(13) Uani 1 1 d . . .
H49A H 0.3137 0.5614 0.1227 0.090 Uiso 1 1 calc R . .
C50 C 0.3234(4) 0.5202(4) 0.2222(2) 0.0767(13) Uani 1 1 d . . .
H50A H 0.2827 0.5706 0.2325 0.092 Uiso 1 1 calc R . .
C51 C 0.3652(4) 0.4503(4) 0.2726(2) 0.0710(12) Uani 1 1 d . . .
C52 C 0.4256(5) 0.3777(5) 0.2545(3) 0.100(2) Uani 1 1 d . . .
H52A H 0.4551 0.3294 0.2873 0.120 Uiso 1 1 calc R . .
C53 C 0.4420(5) 0.3772(4) 0.1875(3) 0.100(2) Uani 1 1 d . . .
H53A H 0.4832 0.3280 0.1760 0.119 Uiso 1 1 calc R . .
C54 C 0.3521(4) 0.4566(4) 0.3444(2) 0.0708(12) Uani 1 1 d . . .
N1 N 0.3650(2) 0.3664(3) 0.00820(18) 0.0568(8) Uani 1 1 d . . .
N2 N 0.4016(3) 0.4439(3) 0.13846(19) 0.0703(10) Uani 1 1 d . . .
O1 O 0.09204(16) 0.05092(17) -0.02220(13) 0.0482(6) Uani 1 1 d . . .
O2 O 0.05253(18) -0.09862(19) 0.11095(14) 0.0527(6) Uani 1 1 d . . .
O3 O -0.15254(19) 0.1011(2) 0.08557(16) 0.0606(7) Uani 1 1 d . . .
O4 O -0.05208(19) 0.19222(19) -0.01478(15) 0.0576(7) Uani 1 1 d . . .
O5 O 0.01682(19) 0.0979(2) 0.09201(15) 0.0570(6) Uani 1 1 d . . .
O6 O 0.0045(2) 0.2739(2) -0.14943(17) 0.0668(8) Uani 1 1 d . . .
O7 O 0.1369(2) 0.1005(2) -0.14553(14) 0.0587(7) Uani 1 1 d . . .
O8 O 0.3124(2) -0.0269(2) -0.11898(18) 0.0691(8) Uani 1 1 d . . .
O9 O 0.22344(17) -0.06354(18) 0.01916(15) 0.0530(6) Uani 1 1 d . . .
O10 O 0.1853(2) 0.0197(3) 0.12393(19) 0.0758(9) Uani 1 1 d . . .
O11 O 0.13320(18) 0.22804(19) -0.06721(16) 0.0576(7) Uani 1 1 d . . .
O12 O 0.25824(18) 0.1160(2) -0.06129(16) 0.0587(7) Uani 1 1 d . . .
O13 O 0.4345(2) 0.5052(2) 0.44406(14) 0.0614(7) Uani 1 1 d . . .
O14 O 0.5891(2) 0.6241(3) 0.42084(15) 0.0724(8) Uani 1 1 d . . .
O15 O 0.5261(3) 0.3234(3) 0.47301(17) 0.0766(9) Uani 1 1 d . A .
O16 O 0.6048(3) 0.4525(3) 0.38718(16) 0.0763(9) Uani 1 1 d . A .
O17 O 0.6792(3) 0.3575(3) 0.49219(16) 0.0786(9) Uani 1 1 d . . .
O18 O 0.3497(3) 0.2708(3) 0.51336(19) 0.0941(12) Uani 1 1 d . . .
O19 O 0.2783(2) 0.4700(3) 0.49249(17) 0.0804(10) Uani 1 1 d . . .
O20 O 0.2099(3) 0.6619(3) 0.4122(2) 0.0929(12) Uani 1 1 d . . .
O21 O 0.4067(2) 0.6688(2) 0.37508(15) 0.0722(8) Uani 1 1 d . . .
O22 O 0.5486(3) 0.6041(3) 0.29070(16) 0.0977(13) Uani 1 1 d . . .
O23 O 0.3796(3) 0.3861(3) 0.38972(17) 0.0793(9) Uani 1 1 d . . .
O24 O 0.3139(3) 0.5374(3) 0.35183(17) 0.0781(9) Uani 1 1 d . . .
C41' C 0.3257(13) 0.1941(13) 0.4974(10) 0.224(7) Uiso 1 1 d . . .

loop_
_atom_site_aniso_label
_atom_site_aniso_U_11
_atom_site_aniso_U_22
_atom_site_aniso_U_33
_atom_site_aniso_U_23
_atom_site_aniso_U_13
_atom_site_aniso_U_12
Ti1 0.0435(3) 0.0443(4) 0.0695(4) -0.0175(3) -0.0198(3) -0.0097(3)
Ti2 0.0364(3) 0.0475(4) 0.0677(4) -0.0256(3) -0.0190(3) -0.0064(3)
Ti3 0.0362(3) 0.0518(4) 0.0744(4) -0.0292(3) -0.0096(3) -0.0109(3)
Ti4 0.0618(5) 0.0875(6) 0.0550(4) -0.0264(4) -0.0072(3) 0.0017(4)
Ti5 0.0758(5) 0.0778(6) 0.0544(4) -0.0168(4) -0.0044(4) -0.0204(4)
Ti6 0.0683(5) 0.0752(5) 0.0408(3) -0.0158(3) 0.0006(3) -0.0079(4)
Cu 0.0678(4) 0.0748(4) 0.0753(4) -0.0402(3) -0.0148(3) -0.0202(3)
Br 0.0587(3) 0.0707(3) 0.0960(4) -0.0261(3) -0.0217(2) -0.0072(2)
P1 0.0406(4) 0.0467(5) 0.0762(6) -0.0312(4) -0.0164(4) -0.0058(4)
P2 0.0767(8) 0.0756(7) 0.0505(5) -0.0258(5) -0.0034(5) 0.0010(6)
C1 0.070(3) 0.084(4) 0.147(5) -0.072(4) -0.020(3) 0.005(3)
C2 0.112(6) 0.102(5) 0.186(8) -0.090(6) -0.020(5) 0.010(4)
C3 0.158(8) 0.089(5) 0.182(8) -0.088(5) -0.069(6) 0.013(5)
C4 0.119(7) 0.155(8) 0.42(2) -0.204(12) -0.072(10) -0.001(6)
C5 0.095(5) 0.124(6) 0.355(15) -0.160(9) -0.035(7) -0.022(5)
C6 0.051(2) 0.056(2) 0.091(3) -0.039(2) -0.022(2) -0.0021(18)
C7 0.299(16) 0.086(5) 0.144(8) 0.020(5) -0.022(9) -0.023(8)
C8 0.108(5) 0.056(3) 0.121(5) -0.008(3) -0.040(4) -0.016(3)
C9 0.156(9) 0.068(4) 0.290(15) -0.048(6) 0.056(9) -0.009(5)
C10 0.321(18) 0.325(17) 0.098(6) -0.106(9) 0.022(8) -0.198(15)
C11 0.174(8) 0.143(6) 0.068(3) -0.043(4) 0.003(4) -0.077(6)
C12 0.282(15) 0.155(8) 0.104(6) -0.025(5) 0.049(7) -0.110(10)
C13 0.181(11) 0.171(10) 0.327(18) -0.127(12) 0.136(12) 0.005(9)
C14 0.062(4) 0.205(10) 0.330(16) -0.163(11) 0.078(7) -0.042(5)
C15 0.130(9) 0.35(2) 0.48(3) -0.24(2) 0.145(13) -0.169(12)
C16 0.079(4) 0.074(3) 0.125(5) -0.008(3) -0.039(3) 0.010(3)
C17 0.047(2) 0.068(3) 0.107(4) -0.037(3) -0.031(2) 0.014(2)
C18 0.045(2) 0.107(4) 0.142(5) -0.046(4) -0.037(3) 0.002(3)
C19 0.226(14) 0.272(15) 0.104(6) -0.054(8) -0.001(7) -0.113(12)
C20 0.131(6) 0.166(7) 0.104(5) -0.074(5) -0.019(4) -0.068(5)
C21 0.245(14) 0.345(18) 0.167(9) -0.139(11) 0.013(9) -0.207(14)
C22 0.0428(19) 0.045(2) 0.071(2) -0.0218(17) -0.0099(16) -0.0158(16)
C23 0.053(2) 0.061(3) 0.095(3) -0.042(2) -0.012(2) -0.0087(19)
C24 0.046(2) 0.058(2) 0.090(3) -0.035(2) -0.0131(19) -0.0117(18)
C25 0.0463(19) 0.053(2) 0.062(2) -0.0215(17) -0.0104(16) -0.0195(16)
C26 0.047(2) 0.053(2) 0.098(3) -0.035(2) -0.018(2) -0.0099(18)
C27 0.047(2) 0.064(3) 0.095(3) -0.036(2) -0.024(2) -0.0081(19)
C34 0.30(2) 0.38(3) 0.36(2) -0.18(2) -0.27(2) 0.15(2)
C35 0.145(10) 0.316(19) 0.256(16) -0.136(15) -0.110(10) 0.142(12)
C36 0.192(15) 0.32(2) 0.37(3) -0.11(2) -0.030(16) 0.157(16)
C37 0.087(5) 0.226(12) 0.235(12) -0.072(10) -0.016(6) -0.065(7)
C38 0.083(5) 0.239(11) 0.140(7) -0.080(7) 0.038(5) -0.064(6)
C39 0.181(12) 0.63(4) 0.183(12) -0.203(18) 0.111(10) -0.174(19)
C41 0.77(7) 0.68(6) 0.23(2) 0.18(3) -0.20(3) -0.52(6)
C42 0.31(2) 0.268(19) 0.36(3) -0.084(17) 0.084(18) -0.220(18)
C43 0.180(9) 0.142(7) 0.084(4) 0.008(4) -0.039(5) 0.015(6)
C44 0.186(8) 0.071(4) 0.082(4) -0.006(3) -0.045(4) 0.007(4)
C45 1.08(7) 0.090(8) 0.29(2) 0.065(10) -0.38(3) -0.15(2)
C46 0.218(12) 0.349(18) 0.108(6) -0.125(9) 0.066(7) -0.175(13)
C47 0.113(6) 0.283(13) 0.066(4) -0.077(6) 0.016(4) -0.028(7)
C48 0.146(9) 0.336(19) 0.148(9) -0.103(11) 0.049(7) -0.109(11)
C49 0.078(3) 0.088(3) 0.064(3) -0.032(2) -0.021(2) 0.007(3)
C50 0.072(3) 0.094(4) 0.068(3) -0.035(3) -0.019(2) 0.010(3)
C51 0.073(3) 0.085(3) 0.064(3) -0.031(2) -0.011(2) -0.013(3)
C52 0.141(6) 0.085(4) 0.070(3) -0.034(3) -0.025(3) 0.020(4)
C53 0.145(6) 0.073(3) 0.080(3) -0.037(3) -0.025(4) 0.021(4)
C54 0.072(3) 0.082(3) 0.065(3) -0.026(2) -0.014(2) -0.011(3)
N1 0.0531(18) 0.061(2) 0.070(2) -0.0311(16) -0.0131(15) -0.0164(16)
N2 0.086(3) 0.070(2) 0.064(2) -0.0296(19) -0.0164(19) -0.009(2)
O1 0.0372(12) 0.0447(13) 0.0700(15) -0.0216(11) -0.0137(11) -0.0079(10)
O2 0.0481(14) 0.0517(15) 0.0668(15) -0.0202(12) -0.0208(12) -0.0095(11)
O3 0.0501(15) 0.0578(16) 0.0899(19) -0.0392(14) -0.0135(13) -0.0121(13)
O4 0.0455(14) 0.0522(15) 0.0824(18) -0.0252(13) -0.0196(13) -0.0034(12)
O5 0.0510(15) 0.0554(15) 0.0771(17) -0.0331(13) -0.0228(13) -0.0006(12)
O6 0.0664(18) 0.0512(16) 0.086(2) -0.0134(14) -0.0282(15) -0.0090(14)
O7 0.0568(16) 0.0634(17) 0.0640(16) -0.0227(13) -0.0101(12) -0.0184(13)
O8 0.0445(15) 0.074(2) 0.101(2) -0.0450(17) 0.0021(14) -0.0149(14)
O9 0.0368(12) 0.0492(14) 0.0793(17) -0.0235(12) -0.0186(12) -0.0023(11)
O10 0.0539(17) 0.089(2) 0.110(2) -0.058(2) -0.0338(17) 0.0007(16)
O11 0.0455(14) 0.0480(14) 0.0895(19) -0.0244(13) -0.0201(13) -0.0120(11)
O12 0.0434(13) 0.0556(16) 0.0897(19) -0.0321(14) -0.0105(13) -0.0162(12)
O13 0.0610(17) 0.0707(18) 0.0504(14) -0.0179(13) -0.0056(12) -0.0036(14)
O14 0.075(2) 0.087(2) 0.0528(15) -0.0147(15) -0.0045(14) -0.0190(17)
O15 0.081(2) 0.079(2) 0.0670(18) -0.0194(16) -0.0042(16) -0.0117(18)
O16 0.079(2) 0.085(2) 0.0577(16) -0.0224(15) 0.0044(15) -0.0014(18)
O17 0.079(2) 0.099(3) 0.0621(17) -0.0386(17) -0.0062(15) 0.0009(19)
O18 0.119(3) 0.090(3) 0.081(2) -0.0201(19) -0.007(2) -0.045(2)
O19 0.0611(19) 0.111(3) 0.0715(19) -0.0285(18) 0.0028(15) -0.0224(19)
O20 0.071(2) 0.120(3) 0.090(2) -0.046(2) -0.0207(19) 0.017(2)
O21 0.079(2) 0.075(2) 0.0555(16) -0.0150(14) -0.0093(14) 0.0008(17)
O22 0.105(3) 0.124(3) 0.0425(15) -0.0139(17) 0.0023(16) 0.011(2)
O23 0.098(3) 0.081(2) 0.0629(18) -0.0218(17) -0.0149(17) -0.017(2)
O24 0.078(2) 0.094(3) 0.0673(18) -0.0356(17) -0.0180(16) 0.0043(19)

loop_
_atom_type_symbol
_atom_type_description
_atom_type_scat_dispersion_real
_atom_type_scat_dispersion_imag
_atom_type_scat_source
C C 0.0181 0.0091 'International Tables Vol C Tables 4.2.6.8 and 6.1.1.4'
H H 0.0000 0.0000 'International Tables Vol C Tables 4.2.6.8 and 6.1.1.4'
N N 0.0311 0.0180 'International Tables Vol C Tables 4.2.6.8 and 6.1.1.4'
O O 0.0492 0.0322 'International Tables Vol C Tables 4.2.6.8 and 6.1.1.4'
P P 0.2955 0.4335 'International Tables Vol C Tables 4.2.6.8 and 6.1.1.4'
Ti Ti 0.2191 1.8069 'International Tables Vol C Tables 4.2.6.8 and 6.1.1.4'
Cu Cu -1.9646 0.5888 'International Tables Vol C Tables 4.2.6.8 and 6.1.1.4'
Br Br -0.6763 1.2805 'International Tables Vol C Tables 4.2.6.8 and 6.1.1.4'

loop_
_geom_angle_atom_site_label_1
_geom_angle_atom_site_label_2
_geom_angle_atom_site_label_3
_geom_angle
_geom_angle_site_symmetry_1
_geom_angle_site_symmetry_3
O6 Ti1 O2 98.20(13) . 2
O6 Ti1 O4 94.99(15) . .
O2 Ti1 O4 93.65(12) 2 .
O6 Ti1 O1 163.52(12) . .
O2 Ti1 O1 97.87(11) 2 .
O4 Ti1 O1 87.61(12) . .
O6 Ti1 O7 100.80(15) . .
O2 Ti1 O7 91.38(12) 2 .
O4 Ti1 O7 162.57(12) . .
O1 Ti1 O7 75.17(11) . .
O6 Ti1 O11 83.48(12) . .
O2 Ti1 O11 177.16(12) 2 .
O4 Ti1 O11 88.48(12) . .
O1 Ti1 O11 80.32(10) . .
O7 Ti1 O11 86.04(11) . .
O6 Ti1 Ti3 134.61(12) . .
O2 Ti1 Ti3 100.20(9) 2 .
O4 Ti1 Ti3 124.58(9) . .
O1 Ti1 Ti3 37.60(8) . .
O7 Ti1 Ti3 38.00(8) . .
O11 Ti1 Ti3 77.03(8) . .
O6 Ti1 Ti2 116.44(10) . 2
O2 Ti1 Ti2 20.39(8) 2 2
O4 Ti1 Ti2 83.17(8) . 2
O1 Ti1 Ti2 80.01(7) . 2
O7 Ti1 Ti2 96.21(8) . 2
O11 Ti1 Ti2 158.91(8) . 2
Ti3 Ti1 Ti2 91.84(2) . 2
O2 Ti2 O10 113.36(16) . .
O2 Ti2 O1 111.60(11) . .
O10 Ti2 O1 134.87(15) . .
O2 Ti2 O5 97.85(13) . .
O10 Ti2 O5 89.82(13) . .
O1 Ti2 O5 87.86(12) . .
O2 Ti2 O9 100.77(12) . .
O10 Ti2 O9 91.92(13) . .
O1 Ti2 O9 76.04(11) . .
O5 Ti2 O9 158.85(12) . .
O2 Ti2 Ti3 114.21(9) . .
O10 Ti2 Ti3 115.28(13) . .
O1 Ti2 Ti3 37.90(8) . .
O5 Ti2 Ti3 123.27(9) . .
O9 Ti2 Ti3 38.42(8) . .
O2 Ti2 Ti1 21.49(8) . 2
O10 Ti2 Ti1 134.85(14) . 2
O1 Ti2 Ti1 90.16(7) . 2
O5 Ti2 Ti1 96.08(8) . 2
O9 Ti2 Ti1 97.57(7) . 2
Ti3 Ti2 Ti1 98.44(2) . 2
O8 Ti3 O3 93.16(14) . 2
O8 Ti3 O9 101.67(15) . .
O3 Ti3 O9 92.12(13) 2 .
O8 Ti3 O1 171.25(12) . .
O3 Ti3 O1 95.44(11) 2 .
O9 Ti3 O1 76.42(11) . .
O8 Ti3 O7 104.01(15) . .
O3 Ti3 O7 94.47(12) 2 .
O9 Ti3 O7 153.06(12) . .
O1 Ti3 O7 76.96(12) . .
O8 Ti3 O12 87.80(13) . .
O3 Ti3 O12 178.62(13) 2 .
O9 Ti3 O12 86.72(12) . .
O1 Ti3 O12 83.58(11) . .
O7 Ti3 O12 86.25(12) . .
O8 Ti3 Ti2 140.04(12) . .
O3 Ti3 Ti2 98.50(10) 2 .
O9 Ti3 Ti2 40.17(8) . .
O1 Ti3 Ti2 36.54(8) . .
O7 Ti3 Ti2 112.93(9) . .
O12 Ti3 Ti2 80.14(9) . .
O8 Ti3 Ti1 140.81(12) . .
O3 Ti3 Ti1 100.84(9) 2 .
O9 Ti3 Ti1 114.04(8) . .
O1 Ti3 Ti1 38.38(8) . .
O7 Ti3 Ti1 39.03(9) . .
O12 Ti3 Ti1 78.98(8) . .
Ti2 Ti3 Ti1 73.90(2) . .
O20 Ti4 O17 93.83(18) . 2_666
O20 Ti4 O21 102.35(19) . .
O17 Ti4 O21 91.37(16) 2_666 .
O20 Ti4 O19 103.7(2) . .
O17 Ti4 O19 95.07(16) 2_666 .
O21 Ti4 O19 152.65(16) . .
O20 Ti4 O13 170.43(16) . .
O17 Ti4 O13 95.70(14) 2_666 .
O21 Ti4 O13 76.59(13) . .
O19 Ti4 O13 76.33(14) . .
O20 Ti4 O24 86.98(17) . .
O17 Ti4 O24 178.33(17) 2_666 .
O21 Ti4 O24 87.03(15) . .
O19 Ti4 O24 86.15(16) . .
O13 Ti4 O24 83.47(13) . .
O20 Ti4 Ti6 140.72(15) . .
O17 Ti4 Ti6 97.93(11) 2_666 .
O21 Ti4 Ti6 40.33(10) . .
O19 Ti4 Ti6 112.34(11) . .
O13 Ti4 Ti6 36.50(9) . .
O24 Ti4 Ti6 80.54(11) . .
O20 Ti4 Ti5 139.89(17) . .
O17 Ti4 Ti5 101.74(12) 2_666 .
O21 Ti4 Ti5 113.83(11) . .
O19 Ti4 Ti5 38.82(11) . .
O13 Ti4 Ti5 38.04(9) . .
O24 Ti4 Ti5 78.50(11) . .
Ti6 Ti4 Ti5 73.54(3) . .
O18 Ti5 O14 97.54(17) . 2_666
O18 Ti5 O15 96.7(2) . .
O14 Ti5 O15 93.44(16) 2_666 .
O18 Ti5 O13 163.87(17) . .
O14 Ti5 O13 97.64(14) 2_666 .
O15 Ti5 O13 87.85(14) . .
O18 Ti5 O19 99.4(2) . .
O14 Ti5 O19 91.51(16) 2_666 .
O15 Ti5 O19 162.44(15) . .
O13 Ti5 O19 74.78(14) . .
O18 Ti5 O23 84.37(17) . .
O14 Ti5 O23 177.64(16) 2_666 .
O15 Ti5 O23 87.72(15) . .
O13 Ti5 O23 80.33(13) . .
O19 Ti5 O23 86.79(15) . .
O18 Ti5 Ti4 133.14(16) . .
O14 Ti5 Ti4 100.49(12) 2_666 .
O15 Ti5 Ti4 124.71(11) . .
O13 Ti5 Ti4 37.57(9) . .
O19 Ti5 Ti4 37.73(10) . .
O23 Ti5 Ti4 77.16(11) . .
O18 Ti5 Ti6 116.53(13) . 2_666
O14 Ti5 Ti6 20.42(10) 2_666 2_666
O15 Ti5 Ti6 83.90(11) . 2_666
O13 Ti5 Ti6 79.28(9) . 2_666
O19 Ti5 Ti6 95.21(11) . 2_666
O23 Ti5 Ti6 158.20(11) . 2_666
Ti4 Ti5 Ti6 91.18(3) . 2_666
O14 Ti6 O22 114.1(2) . .
O14 Ti6 O13 112.14(14) . .
O22 Ti6 O13 133.46(19) . .
O14 Ti6 O16 98.67(17) . .
O22 Ti6 O16 89.87(17) . .
O13 Ti6 O16 88.27(14) . .
O14 Ti6 O21 99.62(16) . .
O22 Ti6 O21 90.97(16) . .
O13 Ti6 O21 76.41(13) . .
O16 Ti6 O21 159.55(17) . .
O14 Ti6 Ti4 113.51(12) . .
O22 Ti6 Ti4 114.02(15) . .
O13 Ti6 Ti4 38.27(9) . .
O16 Ti6 Ti4 124.16(11) . .
O21 Ti6 Ti4 38.38(10) . .
O14 Ti6 Ti5 21.47(10) . 2_666
O22 Ti6 Ti5 135.56(17) . 2_666
O13 Ti6 Ti5 90.82(9) . 2_666
O16 Ti6 Ti5 96.04(11) . 2_666
O21 Ti6 Ti5 97.62(10) . 2_666
Ti4 Ti6 Ti5 98.65(3) . 2_666
N1 Cu N2 114.20(16) . .
N1 Cu Br 107.50(11) . .
N2 Cu Br 106.61(13) . .
N1 Cu Br 109.76(11) . 2_665
N2 Cu Br 104.59(12) . 2_665
Br Cu Br 114.31(3) . 2_665
N1 Cu Cu 126.09(11) . 2_665
N2 Cu Cu 119.70(12) . 2_665
Br Cu Cu 57.70(3) . 2_665
Br Cu Cu 56.61(3) 2_665 2_665
Cu Br Cu 65.69(3) . 2_665
O5 P1 O4 111.65(17) . .
O5 P1 O3 111.80(17) . .
O4 P1 O3 112.37(16) . .
O5 P1 C6 106.80(16) . .
O4 P1 C6 106.58(18) . .
O3 P1 C6 107.24(16) . .
O15 P2 O16 111.7(2) . .
O15 P2 O17 112.3(2) . .
O16 P2 O17 111.5(2) . .
O15 P2 C33' 110.7(5) . .
O16 P2 C33' 103.3(5) . .
O17 P2 C33' 106.9(4) . .
O15 P2 C33 102.7(5) . .
O16 P2 C33 110.5(5) . .
O17 P2 C33 107.6(5) . .
C33' P2 C33 8.8(7) . .
C2 C1 C6 120.0 . .
C1 C2 C3 120.0 . .
C4 C3 C2 120.0 . .
C3 C4 C5 120.0 . .
C6 C5 C4 120.0 . .
C5 C6 C1 120.0 . .
C5 C6 P1 118.5(2) . .
C1 C6 P1 121.43(19) . .
O6 C8 C9 109.5(6) . .
O6 C8 C7 110.8(7) . .
C9 C8 C7 115.6(8) . .
C10 C11 C12 131.9(8) . .
C10 C11 O7 114.6(7) . .
C12 C11 O7 112.2(6) . .
C13 C14 C15 128.1(9) . .
C13 C14 O8 115.0(8) . .
C15 C14 O8 116.2(9) . .
O9 C17 C16 109.7(4) . .
O9 C17 C18 108.0(4) . .
C16 C17 C18 114.1(5) . .
C21 C20 C19 122.0(8) . .
C21 C20 O10 113.7(7) . .
C19 C20 O10 114.0(7) . .
O11 C22 O12 126.2(3) . .
O11 C22 C25 117.3(3) . .
O12 C22 C25 116.5(3) . .
N1 C23 C24 123.5(4) . .
C25 C24 C23 118.8(4) . .
C24 C25 C26 118.3(3) . .
C24 C25 C22 120.8(3) . .
C26 C25 C22 120.9(4) . .
C27 C26 C25 119.2(4) . .
N1 C27 C26 122.9(4) . .
C29 C28 C33 120.0 . .
C28 C29 C30 120.0 . .
C29 C30 C31 120.0 . .
C30 C31 C32 120.0 . .
C31 C32 C33 120.0 . .
C32 C33 C28 120.0 . .
C32 C33 P2 119.8(10) . .
C28 C33 P2 120.1(10) . .
C29' C28' C33' 120.0 . .
C28' C29' C30' 120.0 . .
C31' C30' C29' 120.0 . .
C30' C31' C32' 120.0 . .
C31' C32' C33' 120.0 . .
C32' C33' C28' 120.0 . .
C32' C33' P2 121.3(10) . .
C28' C33' P2 118.6(10) . .
C36 C35 O20 117.0(15) . .
C36 C35 C34 128.1(13) . .
O20 C35 C34 114.5(11) . .
C39 C38 O19 113.5(9) . .
C39 C38 C37 133.2(10) . .
O19 C38 C37 109.5(7) . .
C41' C40 C41 53.5(12) . .
C41' C41 O18 46.6(11) . .
C41' C41 C40 49.3(11) . .
O18 C41 C40 75.9(12) . .
C41' C41 C42 51.7(13) . .
O18 C41 C42 77.5(15) . .
C40 C41 C42 91.7(16) . .
C41' C42 C41 52.3(10) . .
C45 C44 O21 114.9(7) . .
C45 C44 C43 134.2(9) . .
O21 C44 C43 110.1(7) . .
C46 C47 C48 120.7(8) . .
C46 C47 O22 118.4(9) . .
C48 C47 O22 113.9(8) . .
N2 C49 C50 123.1(5) . .
C51 C50 C49 119.0(5) . .
C50 C51 C52 118.1(5) . .
C50 C51 C54 121.4(5) . .
C52 C51 C54 120.3(5) . .
C53 C52 C51 119.4(5) . .
N2 C53 C52 123.1(5) . .
O23 C54 O24 126.4(4) . .
O23 C54 C51 118.9(5) . .
O24 C54 C51 114.7(4) . .
C23 N1 C27 117.3(3) . .
C23 N1 Cu 121.6(3) . .
C27 N1 Cu 121.2(3) . .
C53 N2 C49 117.3(4) . .
C53 N2 Cu 121.9(4) . .
C49 N2 Cu 120.6(3) . .
Ti2 O1 Ti3 105.56(12) . .
Ti2 O1 Ti1 145.70(15) . .
Ti3 O1 Ti1 104.02(12) . .
Ti2 O2 Ti1 138.12(16) . 2
P1 O3 Ti3 143.12(19) . 2
P1 O4 Ti1 139.38(18) . .
P1 O5 Ti2 135.91(17) . .
C8 O6 Ti1 143.7(3) . .
C11 O7 Ti3 130.8(5) . .
C11 O7 Ti1 126.0(4) . .
Ti3 O7 Ti1 102.97(13) . .
C14 O8 Ti3 171.7(5) . .
C17 O9 Ti3 126.2(3) . .
C17 O9 Ti2 132.4(3) . .
Ti3 O9 Ti2 101.41(11) . .
C20 O10 Ti2 142.4(4) . .
C22 O11 Ti1 129.1(2) . .
C22 O12 Ti3 127.9(2) . .
Ti6 O13 Ti4 105.23(14) . .
Ti6 O13 Ti5 145.74(18) . .
Ti4 O13 Ti5 104.39(14) . .
Ti6 O14 Ti5 138.11(19) . 2_666
P2 O15 Ti5 138.8(2) . .
P2 O16 Ti6 136.3(2) . .
P2 O17 Ti4 143.7(2) . 2_666
C41' O18 Ti5 152.8(9) . .
C41' O18 C41 54.7(11) . .
Ti5 O18 C41 138.9(9) . .
C38 O19 Ti4 131.0(6) . .
C38 O19 Ti5 125.5(6) . .
Ti4 O19 Ti5 103.45(15) . .
C35 O20 Ti4 169.6(7) . .
C44 O21 Ti4 131.3(5) . .
C44 O21 Ti6 127.4(5) . .
Ti4 O21 Ti6 101.29(15) . .
C47 O22 Ti6 145.6(5) . .
C54 O23 Ti5 128.5(3) . .
C54 O24 Ti4 127.8(3) . .
O18 C41' C40 108.2(19) . .
O18 C41' C42 107.5(15) . .
C40 C41' C42 129(2) . .
O18 C41' C41 78.7(16) . .
C40 C41' C41 77.1(15) . .
C42 C41' C41 76.0(17) . .

loop_
_geom_bond_atom_site_label_1
_geom_bond_atom_site_label_2
_geom_bond_distance
_geom_bond_site_symmetry_2
Ti1 O6 1.786(3) .
Ti1 O2 1.854(2) 2
Ti1 O4 1.944(3) .
Ti1 O1 2.005(3) .
Ti1 O7 2.025(3) .
Ti1 O11 2.150(2) .
Ti1 Ti3 3.1333(10) .
Ti1 Ti2 3.3783(9) 2
Ti2 O2 1.763(3) .
Ti2 O10 1.794(3) .
Ti2 O1 1.910(3) .
Ti2 O5 1.962(3) .
Ti2 O9 2.033(3) .
Ti2 Ti3 3.0902(10) .
Ti2 Ti1 3.3783(9) 2
Ti3 O8 1.763(3) .
Ti3 O3 1.944(3) 2
Ti3 O9 1.959(3) .
Ti3 O1 1.970(3) .
Ti3 O7 1.979(3) .
Ti3 O12 2.108(3) .
Ti4 O20 1.764(4) .
Ti4 O17 1.938(3) 2_666
Ti4 O21 1.953(4) .
Ti4 O19 1.979(4) .
Ti4 O13 1.980(3) .
Ti4 O24 2.099(3) .
Ti4 Ti6 3.0845(12) .
Ti4 Ti5 3.1453(14) .
Ti5 O18 1.771(4) .
Ti5 O14 1.851(3) 2_666
Ti5 O15 1.957(4) .
Ti5 O13 2.001(3) .
Ti5 O19 2.027(4) .
Ti5 O23 2.152(3) .
Ti5 Ti6 3.3771(12) 2_666
Ti6 O14 1.765(4) .
Ti6 O22 1.789(3) .
Ti6 O13 1.902(3) .
Ti6 O16 1.953(4) .
Ti6 O21 2.036(3) .
Ti6 Ti5 3.3771(12) 2_666
Cu N1 2.027(3) .
Cu N2 2.034(4) .
Cu Br 2.4854(9) .
Cu Br 2.5162(9) 2_665
Cu Cu 2.7130(14) 2_665
Br Cu 2.5162(9) 2_665
P1 O5 1.518(3) .
P1 O4 1.520(3) .
P1 O3 1.530(3) .
P1 C6 1.783(3) .
P2 O15 1.517(4) .
P2 O16 1.523(4) .
P2 O17 1.530(4) .
P2 C33' 1.761(11) .
P2 C33 1.785(13) .
C1 C2 1.3900 .
C1 C6 1.3900 .
C2 C3 1.3900 .
C3 C4 1.3900 .
C4 C5 1.3900 .
C5 C6 1.3900 .
C7 C8 1.465(11) .
C8 O6 1.417(6) .
C8 C9 1.449(11) .
C10 C11 1.346(11) .
C11 C12 1.397(11) .
C11 O7 1.460(7) .
C13 C14 1.328(14) .
C14 C15 1.357(14) .
C14 O8 1.406(7) .
C16 C17 1.486(8) .
C17 O9 1.464(5) .
C17 C18 1.519(7) .
C19 C20 1.396(12) .
C20 C21 1.379(10) .
C20 O10 1.419(7) .
C22 O11 1.253(5) .
C22 O12 1.269(5) .
C22 C25 1.505(5) .
C23 N1 1.332(6) .
C23 C24 1.387(6) .
C24 C25 1.375(6) .
C25 C26 1.386(6) .
C26 C27 1.382(5) .
C27 N1 1.339(6) .
C28 C29 1.3900 .
C28 C33 1.3900 .
C29 C30 1.3900 .
C30 C31 1.3900 .
C31 C32 1.3900 .
C32 C33 1.3900 .
C28' C29' 1.3900 .
C28' C33' 1.3900 .
C29' C30' 1.3900 .
C30' C31' 1.3900 .
C31' C32' 1.3900 .
C32' C33' 1.3900 .
C34 C35 1.425(19) .
C35 C36 1.26(2) .
C35 O20 1.402(10) .
C37 C38 1.473(13) .
C38 C39 1.298(15) .
C38 O19 1.459(8) .
C40 C41' 1.49(3) .
C40 C41 1.916(19) .
C41 C41' 1.58(3) .
C41 O18 1.90(3) .
C41 C42 1.94(4) .
C42 C41' 1.57(2) .
C43 C44 1.497(10) .
C44 C45 1.272(13) .
C44 O21 1.449(7) .
C46 C47 1.324(12) .
C47 C48 1.382(13) .
C47 O22 1.390(8) .
C49 N2 1.340(7) .
C49 C50 1.381(7) .
C50 C51 1.377(7) .
C51 C52 1.378(8) .
C51 C54 1.502(7) .
C52 C53 1.378(8) .
C53 N2 1.329(7) .
C54 O23 1.242(6) .
C54 O24 1.281(6) .
O2 Ti1 1.854(2) 2
O3 Ti3 1.944(3) 2
O14 Ti5 1.851(3) 2_666
O17 Ti4 1.938(3) 2_666
O18 C41' 1.406(19) .

loop_
_platon_squeeze_void_nr
_platon_squeeze_void_average_x
_platon_squeeze_void_average_y
_platon_squeeze_void_average_z
_platon_squeeze_void_volume
_platon_squeeze_void_count_electrons
1 0.000 0.000 0.500 671.1 14.4
2 0.083 0.500 0.019 7.0 -0.1
3 0.917 0.500 0.981 7.0 0.1
